data_7231662
loop_
_publ_author_name
'Fan, Guang-Meng'
'Gao, Ji-Xing'
'Shi, Chao'
'Yu, Hui'
'Ye, Le'
'Jiang, Jia-Ying'
'Shuai, Cijun'
'Zhang, Yi'
'Ye, Heng-Yun'

_publ_section_title
;
 [C7H14NO][ClO4]: order--disorder structural change induced sudden
 switchable dielectric behaviour at room temperature
;
_journal_issue 44
_journal_name_full CrystEngComm
_journal_page_first 7058
_journal_paper_doi 10.1039/C8CE01461B
_journal_volume 20
_journal_year 2018
_chemical_formula_sum 'C7 H14 Cl N O5'
_chemical_formula_weight 227.64
_space_group_crystal_system orthorhombic
_space_group_IT_number 62
_space_group_name_Hall '-P 2ac 2n'
_space_group_name_H-M_alt 'P n m a'
_symmetry_space_group_name_Hall '-P 2ac 2n'
_symmetry_space_group_name_H-M 'P n m a'
_atom_sites_solution_hydrogens geom
_audit_creation_method SHELXL-2014/7
_audit_update_record
;
2018-09-12 deposited with the CCDC.
2018-10-12 downloaded from the CCDC.
;
_cell_angle_alpha 90
_cell_angle_beta 90
_cell_angle_gamma 90
_cell_formula_units_Z 4
_cell_length_a 11.7255(6)
_cell_length_b 8.2616(6)
_cell_length_c 10.4236(7)
_cell_measurement_reflns_used 5091
_cell_measurement_temperature 223(2)
_cell_measurement_theta_max 24.994
_cell_measurement_theta_min 2.615
_cell_volume 1009.75(11)
_computing_structure_refinement 'SHELXL-2014/7 (Sheldrick, 2014)'
_diffrn_ambient_temperature 223(2)
_diffrn_measured_fraction_theta_full 0.990
_diffrn_measured_fraction_theta_max 0.990
_diffrn_measurement_device_type 'Rigaku, SCXmini'
_diffrn_measurement_method '\w scans'
_diffrn_radiation_type MoK\a
_diffrn_radiation_wavelength 0.71073
_diffrn_reflns_av_R_equivalents 0.0239
_diffrn_reflns_av_unetI/netI 0.0188
_diffrn_reflns_Laue_measured_fraction_full 0.990
_diffrn_reflns_Laue_measured_fraction_max 0.990
_diffrn_reflns_limit_h_max 13
_diffrn_reflns_limit_h_min -12
_diffrn_reflns_limit_k_max 9
_diffrn_reflns_limit_k_min -8
_diffrn_reflns_limit_l_max 12
_diffrn_reflns_limit_l_min -11
_diffrn_reflns_number 5091
_diffrn_reflns_point_group_measured_fraction_full 0.990
_diffrn_reflns_point_group_measured_fraction_max 0.990
_diffrn_reflns_theta_full 24.994
_diffrn_reflns_theta_max 24.994
_diffrn_reflns_theta_min 2.615
_exptl_absorpt_coefficient_mu 0.376
_exptl_crystal_colour colorless
_exptl_crystal_density_diffrn 1.497
_exptl_crystal_description block
_exptl_crystal_F_000 480.0
_refine_diff_density_max 0.896
_refine_diff_density_min -0.708
_refine_diff_density_rms 0.119
_refine_ls_extinction_method none
_refine_ls_goodness_of_fit_ref 1.110
_refine_ls_hydrogen_treatment constr
_refine_ls_matrix_type full
_refine_ls_number_parameters 77
_refine_ls_number_reflns 945
_refine_ls_number_restraints 0
_refine_ls_restrained_S_all 1.110
_refine_ls_R_factor_all 0.1009
_refine_ls_R_factor_gt 0.0956
_refine_ls_shift/su_max 0.000
_refine_ls_shift/su_mean 0.000
_refine_ls_structure_factor_coef Fsqd
_refine_ls_weighting_details 'w=1/[\s^2^(Fo^2^)+(0.2900P)^2^] where P=(Fo^2^+2Fc^2^)/3'
_refine_ls_weighting_scheme calc
_refine_ls_wR_factor_gt 0.3086
_refine_ls_wR_factor_ref 0.3265
_reflns_Friedel_coverage 0.000
_reflns_number_gt 834
_reflns_number_total 955
_reflns_threshold_expression 'I > 2\s(I)'
_cod_data_source_file c8ce01461b2.cif
_cod_data_source_block LT
_cod_depositor_comments 'Adding full bibliography for 7231662--7231663.cif.'
_cod_database_code 7231662
_shelx_shelxl_version_number 2014/7
_shelx_space_group_comment
;
The symmetry employed for this shelxl refinement is uniquely defined
by the following loop, which should always be used as a source of
symmetry information in preference to the above space-group names.
They are only intended as comments.
;

loop_
_space_group_symop_operation_xyz
'x, y, z'
'-x+1/2, -y, z+1/2'
'-x, y+1/2, -z'
'x+1/2, -y+1/2, -z+1/2'
'-x, -y, -z'
'x-1/2, y, -z-1/2'
'x, -y-1/2, z'
'-x-1/2, y-1/2, z-1/2'

loop_
_atom_site_label
_atom_site_type_symbol
_atom_site_fract_x
_atom_site_fract_y
_atom_site_fract_z
_atom_site_U_iso_or_equiv
_atom_site_adp_type
_atom_site_occupancy
_atom_site_site_symmetry_order
_atom_site_calc_flag
_atom_site_refinement_flags_posn
_atom_site_refinement_flags_adp
_atom_site_refinement_flags_occupancy
Cl1 Cl 0.08692(9) 0.2500 0.13300(12) 0.0405(8) Uani 1 2 d S T P
N1 N 0.2296(3) 0.2500 0.7491(4) 0.0351(11) Uani 1 2 d S T P
C1 C 0.3167(4) 0.2500 0.6446(5) 0.0419(13) Uani 1 2 d S T P
H1A H 0.3652 0.1538 0.6514 0.050 Uiso 0.5 1 calc R U P
H1B H 0.3652 0.3462 0.6514 0.050 Uiso 0.5 1 calc R U P
C2 C 0.2542(5) 0.2500 0.5171(6) 0.070(2) Uani 1 2 d S T P
H2A H 0.2759 0.1540 0.4677 0.084 Uiso 0.5 1 calc R U P
H2B H 0.2759 0.3460 0.4677 0.084 Uiso 0.5 1 calc R U P
C3 C 0.1253(4) 0.2500 0.5389(6) 0.0563(16) Uani 1 2 d S T P
H3 H 0.0847 0.2500 0.4556 0.068 Uiso 1 2 calc R U P
O1 O 0.2948(3) 0.2500 0.8646(3) 0.0562(14) Uani 1 2 d S T P
H1 H 0.2548 0.2162 0.9246 0.084 Uiso 0.5 1 calc R U P
C4 C 0.0938(3) 0.0995(8) 0.6160(5) 0.0577(14) Uani 1 1 d . . .
H4A H 0.1139 0.0020 0.5674 0.069 Uiso 1 1 calc R U .
H4B H 0.0114 0.0978 0.6319 0.069 Uiso 1 1 calc R U .
C5 C 0.1582(3) 0.1017(5) 0.7435(3) 0.0467(11) Uani 1 1 d . . .
H5A H 0.1040 0.1010 0.8150 0.056 Uiso 1 1 calc R U .
H5B H 0.2066 0.0054 0.7505 0.056 Uiso 1 1 calc R U .
O3 O 0.2022(7) 0.2500 0.0917(8) 0.167(5) Uani 1 2 d S T P
O2 O 0.0662(10) 0.1192(8) 0.2128(11) 0.184(4) Uani 1 1 d . . .
O4 O 0.0248(7) 0.2500 0.0255(9) 0.258(9) Uani 1 2 d S T P

loop_
_atom_site_aniso_label
_atom_site_aniso_U_11
_atom_site_aniso_U_22
_atom_site_aniso_U_33
_atom_site_aniso_U_23
_atom_site_aniso_U_13
_atom_site_aniso_U_12
Cl1 0.0418(11) 0.0401(11) 0.0396(12) 0.000 0.0036(4) 0.000
N1 0.0327(18) 0.047(2) 0.026(2) 0.000 -0.0005(13) 0.000
C1 0.031(2) 0.051(3) 0.044(3) 0.000 0.0075(16) 0.000
C2 0.046(3) 0.127(7) 0.037(3) 0.000 0.008(2) 0.000
C3 0.041(3) 0.092(4) 0.036(3) 0.000 -0.0066(19) 0.000
O1 0.040(2) 0.096(4) 0.032(2) 0.000 -0.0112(11) 0.000
C4 0.054(2) 0.063(3) 0.056(3) -0.016(2) -0.0064(14) -0.0067(17)
C5 0.047(2) 0.050(2) 0.043(2) 0.0062(13) 0.0042(14) -0.0076(14)
O3 0.085(5) 0.325(15) 0.090(5) 0.000 0.031(4) 0.000
O2 0.283(11) 0.083(4) 0.186(8) 0.010(5) 0.079(7) -0.053(5)
O4 0.081(5) 0.61(3) 0.084(6) 0.000 -0.012(3) 0.000

loop_
_atom_type_symbol
_atom_type_description
_atom_type_scat_dispersion_real
_atom_type_scat_dispersion_imag
_atom_type_scat_source
C C 0.0033 0.0016 'International Tables Vol C Tables 4.2.6.8 and 6.1.1.4'
H H 0.0000 0.0000 'International Tables Vol C Tables 4.2.6.8 and 6.1.1.4'
N N 0.0061 0.0033 'International Tables Vol C Tables 4.2.6.8 and 6.1.1.4'
O O 0.0106 0.0060 'International Tables Vol C Tables 4.2.6.8 and 6.1.1.4'
Cl Cl 0.1484 0.1585 'International Tables Vol C Tables 4.2.6.8 and 6.1.1.4'

loop_
_geom_angle_atom_site_label_1
_geom_angle_atom_site_label_2
_geom_angle_atom_site_label_3
_geom_angle
_geom_angle_site_symmetry_1
_geom_angle_site_symmetry_3
O4 Cl1 O2 114.1(6) . .
O4 Cl1 O2 114.1(6) . 7_565
O2 Cl1 O2 102.6(8) . 7_565
O4 Cl1 O3 105.4(5) . .
O2 Cl1 O3 110.4(6) . .
O2 Cl1 O3 110.4(6) 7_565 .
O1 N1 C5 109.6(2) . .
O1 N1 C5 109.6(2) . 7_565
C5 N1 C5 111.2(4) . 7_565
O1 N1 C1 104.4(4) . .
C5 N1 C1 110.9(2) . .
C5 N1 C1 110.9(2) 7_565 .
N1 C1 C2 108.0(4) . .
N1 C1 H1A 110.1 . .
C2 C1 H1A 110.1 . .
N1 C1 H1B 110.1 . .
C2 C1 H1B 110.1 . .
H1A C1 H1B 108.4 . .
C1 C2 C3 110.4(4) . .
C1 C2 H2A 109.6 . .
C3 C2 H2A 109.6 . .
C1 C2 H2B 109.6 . .
C3 C2 H2B 109.6 . .
H2A C2 H2B 108.1 . .
C4 C3 C4 109.2(5) . 7_565
C4 C3 C2 108.5(3) . .
C4 C3 C2 108.5(3) 7_565 .
C4 C3 H3 110.2 . .
C4 C3 H3 110.2 7_565 .
C2 C3 H3 110.2 . .
N1 O1 H1 109.5 . .
C3 C4 C5 109.2(4) . .
C3 C4 H4A 109.8 . .
C5 C4 H4A 109.8 . .
C3 C4 H4B 109.8 . .
C5 C4 H4B 109.8 . .
H4A C4 H4B 108.3 . .
N1 C5 C4 108.8(4) . .
N1 C5 H5A 109.9 . .
C4 C5 H5A 109.9 . .
N1 C5 H5B 109.9 . .
C4 C5 H5B 109.9 . .
H5A C5 H5B 108.3 . .

loop_
_geom_bond_atom_site_label_1
_geom_bond_atom_site_label_2
_geom_bond_distance
_geom_bond_site_symmetry_2
Cl1 O4 1.336(8) .
Cl1 O2 1.385(7) .
Cl1 O2 1.385(7) 7_565
Cl1 O3 1.419(7) .
N1 O1 1.425(5) .
N1 C5 1.485(4) .
N1 C5 1.485(4) 7_565
N1 C1 1.494(6) .
C1 C2 1.517(8) .
C1 H1A 0.9800 .
C1 H1B 0.9800 .
C2 C3 1.529(7) .
C2 H2A 0.9800 .
C2 H2B 0.9800 .
C3 C4 1.526(7) .
C3 C4 1.526(7) 7_565
C3 H3 0.9900 .
O1 H1 0.8300 .
C4 C5 1.529(6) .
C4 H4A 0.9800 .
C4 H4B 0.9800 .
C5 H5A 0.9800 .
C5 H5B 0.9800 .

loop_
_geom_hbond_atom_site_label_D
_geom_hbond_atom_site_label_H
_geom_hbond_atom_site_label_A
_geom_hbond_distance_DH
_geom_hbond_distance_HA
_geom_hbond_distance_DA
_geom_hbond_angle_DHA
_geom_hbond_site_symmetry_A
C4 H4B O2 0.98 2.58 3.158(9) 117.6 5_556
O1 H1 O3 0.83 1.87 2.605(8) 147.0 1_556
O1 H1 Cl1 0.83 2.95 3.711(4) 154.4 1_556
C1 H1B O2 0.98 2.48 3.420(9) 160.9 8_666
C1 H1A O2 0.98 2.48 3.420(9) 160.9 2
C4 H4B O2 0.98 2.58 3.158(9) 117.6 5_556
O1 H1 O3 0.83 1.87 2.605(8) 147.0 1_556
O1 H1 Cl1 0.83 2.95 3.711(4) 154.4 1_556
C1 H1B O2 0.98 2.48 3.420(9) 160.9 8_666
C1 H1A O2 0.98 2.48 3.420(9) 160.9 2
C4 H4B O2 0.98 2.58 3.158(9) 117.6 5_556
O1 H1 O3 0.83 1.87 2.605(8) 147.0 1_556
O1 H1 Cl1 0.83 2.95 3.711(4) 154.4 1_556
C1 H1B O2 0.98 2.48 3.420(9) 160.9 8_666
C1 H1A O2 0.98 2.48 3.420(9) 160.9 2
C4 H4B O2 0.98 2.58 3.158(9) 117.6 5_556
O1 H1 O3 0.83 1.87 2.605(8) 147.0 1_556
O1 H1 Cl1 0.83 2.95 3.711(4) 154.4 1_556
C1 H1B O2 0.98 2.48 3.420(9) 160.9 8_666
C1 H1A O2 0.98 2.48 3.420(9) 160.9 2
C4 H4B O2 0.98 2.58 3.158(9) 117.6 5_556
O1 H1 O3 0.83 1.87 2.605(8) 147.0 1_556
O1 H1 Cl1 0.83 2.95 3.711(4) 154.4 1_556
C1 H1B O2 0.98 2.48 3.420(9) 160.9 8_666
C1 H1A O2 0.98 2.48 3.420(9) 160.9 2
C4 H4B O2 0.98 2.58 3.158(9) 117.6 5_556
O1 H1 O3 0.83 1.87 2.605(8) 147.0 1_556
C1 H1B O2 0.98 2.48 3.420(9) 160.9 8_666
C1 H1A O2 0.98 2.48 3.420(9) 160.9 2
C4 H4B O2 0.98 2.58 3.158(9) 117.6 5_556
O1 H1 O3 0.83 1.87 2.605(8) 147.0 1_556
O1 H1 Cl1 0.83 2.95 3.711(4) 154.4 1_556
C1 H1B O2 0.98 2.48 3.420(9) 160.9 8_666
C1 H1A O2 0.98 2.48 3.420(9) 160.9 2
C4 H4B O2 0.98 2.58 3.158(9) 117.6 5_556
C1 H1B O2 0.98 2.48 3.420(9) 160.9 8_666
C1 H1A O2 0.98 2.48 3.420(9) 160.9 2
O1 H1 O3 0.83 1.87 2.605(8) 147.0 1_556
C1 H1A O2 0.98 2.48 3.420(9) 160.9 2
C1 H1B O2 0.98 2.48 3.420(9) 160.9 8_666
C4 H4B O2 0.98 2.58 3.158(9) 117.6 5_556
C1 H1A O2 0.98 2.48 3.420(9) 160.9 2
C1 H1B O2 0.98 2.48 3.420(9) 160.9 8_666
O1 H1 O3 0.83 1.87 2.605(8) 147.0 1_556
C4 H4B O2 0.98 2.58 3.158(9) 117.6 5_556
C1 H1A O2 0.98 2.48 3.420(9) 160.9 2
C1 H1B O2 0.98 2.48 3.420(9) 160.9 8_666
O1 H1 Cl1 0.83 2.95 3.711(4) 154.4 1_556
O1 H1 O3 0.83 1.87 2.605(8) 147.0 1_556
C4 H4B O2 0.98 2.58 3.158(9) 117.6 5_556
C1 H1A O2 0.98 2.48 3.420(9) 160.9 2
C1 H1B O2 0.98 2.48 3.420(9) 160.9 8_666
O1 H1 Cl1 0.83 2.95 3.711(4) 154.4 1_556
O1 H1 O3 0.83 1.87 2.605(8) 147.0 1_556
C4 H4B O2 0.98 2.58 3.158(9) 117.6 5_556
C1 H1A O2 0.98 2.48 3.420(9) 160.9 2
C1 H1B O2 0.98 2.48 3.420(9) 160.9 8_666
O1 H1 Cl1 0.83 2.95 3.711(4) 154.4 1_556
O1 H1 O3 0.83 1.87 2.605(8) 147.0 1_556
C4 H4B O2 0.98 2.58 3.158(9) 117.6 5_556
C1 H1A O2 0.98 2.48 3.420(9) 160.9 2
C1 H1B O2 0.98 2.48 3.420(9) 160.9 8_666
O1 H1 Cl1 0.83 2.95 3.711(4) 154.4 1_556
O1 H1 O3 0.83 1.87 2.605(8) 147.0 1_556
C4 H4B O2 0.98 2.58 3.158(9) 117.6 5_556
C1 H1A O2 0.98 2.48 3.420(9) 160.9 2
C1 H1B O2 0.98 2.48 3.420(9) 160.9 8_666
O1 H1 Cl1 0.83 2.95 3.711(4) 154.4 1_556
O1 H1 O3 0.83 1.87 2.605(8) 147.0 1_556
C4 H4B O2 0.98 2.58 3.158(9) 117.6 5_556
C1 H1A O2 0.98 2.48 3.420(9) 160.9 2
C1 H1B O2 0.98 2.48 3.420(9) 160.9 8_666
O1 H1 Cl1 0.83 2.95 3.711(4) 154.4 1_556
O1 H1 O3 0.83 1.87 2.605(8) 147.0 1_556
C4 H4B O2 0.98 2.58 3.158(9) 117.6 5_556
